data_1551838
loop_
_publ_author_name
'Sung-Kyun Ko'
'Sung Kuk Kim'
'Andrew Share'
'Vincent M. Lynch'
'Jinhong Park'
'Wan Namkung'
'Wim Van Rossom'
'Nathalie Busschaert'
'Philip A. Gale'
'Jonathan L. Sessler'
'Injae Shin'

_publ_section_title
;
 Synthetic ion transporters can induce apoptosis by facilitating chloride
 anion transport into cells
;
_journal_name_full 'Nature Chemistry'
_journal_page_first 885
_journal_page_last 892
_journal_paper_doi 10.1038/nchem.2021
_journal_volume 6
_journal_year 2014
_chemical_formula_moiety 'C41 H51 N7 O2, Cs 1+, Cl 1-'
_chemical_formula_sum 'C41 H51 Cl Cs N7 O2'
_chemical_formula_weight 842.24
_space_group_crystal_system monoclinic
_space_group_IT_number 9
_space_group_name_Hall 'C -2yc'
_space_group_name_H-M_alt 'C 1 c 1'
_atom_sites_solution_hydrogens geom
_cell_angle_alpha 90
_cell_angle_beta 94.011(2)
_cell_angle_gamma 90
_cell_formula_units_Z 4
_cell_length_a 21.1790(14)
_cell_length_b 9.0172(6)
_cell_length_c 20.4471(13)
_cell_measurement_reflns_used 9843
_cell_measurement_temperature 153(2)
_cell_measurement_theta_max 27.3
_cell_measurement_theta_min 2.4
_cell_volume 3895.3(4)
_computing_cell_refinement 'Apex II release 2010, Bruker AXS, Inc.'
_computing_data_collection 'Apex II release 2010, Bruker AXS, Inc.'
_computing_data_reduction 'Apex II release 2010, Bruker AXS, Inc.'
_computing_molecular_graphics 'XP SHELXTL/PC, Siemens Analytical'
_computing_publication_material 'XL SHELXTL/PC, Siemens Analytical'
_computing_structure_refinement 'Shelxl-2013, Sheldrick, G. M.'
_computing_structure_solution
;

SIR97 - Altomare A., Burla M.C., Camalli M., Cascarano G.L., Giacovazzo C., 
Guagliardi A., Moliterni A.G.G., Polidori G.,Spagna R.
;
_diffrn_ambient_temperature 153(2)
_diffrn_measured_fraction_theta_full 0.999
_diffrn_measured_fraction_theta_max 0.999
_diffrn_measurement_device_type 'Nonius Kappa CCD with Bruker Apex II detector'
_diffrn_measurement_method '\w and \f-scans'
_diffrn_radiation_type MoK\a
_diffrn_radiation_wavelength 0.71073
_diffrn_reflns_av_R_equivalents 0.0458
_diffrn_reflns_av_unetI/netI 0.0425
_diffrn_reflns_Laue_measured_fraction_full 0.999
_diffrn_reflns_Laue_measured_fraction_max 0.999
_diffrn_reflns_limit_h_max 27
_diffrn_reflns_limit_h_min -27
_diffrn_reflns_limit_k_max 11
_diffrn_reflns_limit_k_min -11
_diffrn_reflns_limit_l_max 26
_diffrn_reflns_limit_l_min -26
_diffrn_reflns_number 37962
_diffrn_reflns_point_group_measured_fraction_full 0.999
_diffrn_reflns_point_group_measured_fraction_max 0.999
_diffrn_reflns_theta_full 25.242
_diffrn_reflns_theta_max 27.499
_diffrn_reflns_theta_min 1.997
_diffrn_source 'sealed tube'
_exptl_absorpt_coefficient_mu 1.064
_exptl_absorpt_correction_T_max 1.00
_exptl_absorpt_correction_T_min 0.863
_exptl_absorpt_correction_type multi-scan
_exptl_absorpt_process_details
;
SADABS. Apex II release 2010, Bruker AXS, Inc.
;
_exptl_crystal_colour colorless
_exptl_crystal_density_diffrn 1.436
_exptl_crystal_description plates
_exptl_crystal_F_000 1736
_exptl_crystal_size_max 0.390
_exptl_crystal_size_mid 0.280
_exptl_crystal_size_min 0.180
_refine_diff_density_max 1.582
_refine_diff_density_min -0.543
_refine_diff_density_rms 0.070
_refine_ls_abs_structure_details
;
 Refined as an inversion twin.
;
_refine_ls_abs_structure_Flack -0.019(13)
_refine_ls_extinction_coef .
_refine_ls_extinction_method none
_refine_ls_goodness_of_fit_ref 1.207
_refine_ls_hydrogen_treatment constr
_refine_ls_matrix_type full
_refine_ls_number_parameters 476
_refine_ls_number_reflns 8853
_refine_ls_number_restraints 2
_refine_ls_restrained_S_all 1.207
_refine_ls_R_factor_all 0.0323
_refine_ls_R_factor_gt 0.0303
_refine_ls_shift/su_max 0.048
_refine_ls_shift/su_mean 0.003
_refine_ls_structure_factor_coef Fsqd
_refine_ls_weighting_details 'w=1/[\s^2^(Fo^2^)+(0.0284P)^2^] where P=(Fo^2^+2Fc^2^)/3'
_refine_ls_weighting_scheme calc
_refine_ls_wR_factor_gt 0.0687
_refine_ls_wR_factor_ref 0.0694
_reflns_Friedel_coverage 0.999
_reflns_Friedel_fraction_full 0.999
_reflns_Friedel_fraction_max 0.999
_reflns_number_gt 8529
_reflns_number_total 8853
_reflns_threshold_expression 'I > 2\s(I)'
_cod_data_source_file nchem.2021-s4.cif
_cod_data_source_block 2-CsCl
_cod_original_sg_symbol_H-M 'C c'
_cod_database_code 1551838
_shelx_space_group_comment
;
The symmetry employed for this shelxl refinement is uniquely defined
by the following loop, which should always be used as a source of
symmetry information in preference to the above space-group names.
They are only intended as comments.
;
_shelx_estimated_absorpt_t_min 0.682
_shelx_estimated_absorpt_t_max 0.832
_shelxl_version_number 2013-4

loop_
_space_group_symop_operation_xyz
'x, y, z'
'x, -y, z+1/2'
'x+1/2, y+1/2, z'
'x+1/2, -y+1/2, z+1/2'

loop_
_atom_site_label
_atom_site_type_symbol
_atom_site_fract_x
_atom_site_fract_y
_atom_site_fract_z
_atom_site_U_iso_or_equiv
_atom_site_adp_type
_atom_site_occupancy
_atom_site_site_symmetry_order
_atom_site_calc_flag
_atom_site_refinement_flags_posn
_atom_site_refinement_flags_adp
_atom_site_refinement_flags_occupancy
_atom_site_disorder_assembly
_atom_site_disorder_group
C1 C 0.45763(19) 0.5503(5) 0.15713(19) 0.0181(8) Uani 1 1 d . . . . .
C2 C 0.44369(19) 0.4028(5) 0.1518(2) 0.0228(9) Uani 1 1 d . . . . .
H2 H 0.4045 0.3618 0.1352 0.027 Uiso 1 1 calc R U . . .
C3 C 0.4979(2) 0.3215(4) 0.1753(2) 0.0207(8) Uani 1 1 d . . . . .
H3 H 0.5013 0.2166 0.1773 0.025 Uiso 1 1 calc R U . . .
C4 C 0.54434(19) 0.4211(4) 0.19473(19) 0.0162(8) Uani 1 1 d . . . . .
C5 C 0.61106(19) 0.3962(4) 0.22498(19) 0.0159(8) Uani 1 1 d . . . . .
C6 C 0.61015(18) 0.4032(4) 0.2986(2) 0.0158(8) Uani 1 1 d . . . . .
C7 C 0.6103(2) 0.2926(5) 0.3450(2) 0.0238(9) Uani 1 1 d . . . . .
H7 H 0.6115 0.1890 0.3367 0.029 Uiso 1 1 calc R U . . .
C8 C 0.6081(2) 0.3602(5) 0.4071(2) 0.0241(10) Uani 1 1 d . . . . .
H8 H 0.6080 0.3101 0.4479 0.029 Uiso 1 1 calc R U . . .
C9 C 0.6064(2) 0.5099(4) 0.3982(2) 0.0168(8) Uani 1 1 d . . . . .
C10 C 0.60184(19) 0.6354(4) 0.44748(19) 0.0170(8) Uani 1 1 d . . . . .
C11 C 0.53393(19) 0.6910(4) 0.44573(19) 0.0140(8) Uani 1 1 d . . . . .
C12 C 0.4858(2) 0.6532(5) 0.4840(2) 0.0216(9) Uani 1 1 d . . . . .
H12 H 0.4886 0.5862 0.5199 0.026 Uiso 1 1 calc R U . . .
C13 C 0.4306(2) 0.7328(5) 0.4599(2) 0.0219(9) Uani 1 1 d . . . . .
H13 H 0.3902 0.7288 0.4773 0.026 Uiso 1 1 calc R U . . .
C14 C 0.44638(19) 0.8159(4) 0.40737(19) 0.0167(8) Uani 1 1 d . . . . .
C15 C 0.40743(18) 0.9227(5) 0.3639(2) 0.0177(8) Uani 1 1 d . . . . .
C16 C 0.38191(18) 0.8440(4) 0.3025(2) 0.0178(8) Uani 1 1 d . . . . .
C17 C 0.3228(2) 0.7910(5) 0.2838(2) 0.0268(10) Uani 1 1 d . . . . .
H17 H 0.2864 0.7982 0.3082 0.032 Uiso 1 1 calc R U . . .
C18 C 0.3258(2) 0.7229(6) 0.2211(2) 0.0282(10) Uani 1 1 d . . . . .
H18 H 0.2916 0.6752 0.1970 0.034 Uiso 1 1 calc R U . . .
C19 C 0.38575(19) 0.7377(5) 0.2016(2) 0.0206(10) Uani 1 1 d . . . . .
C20 C 0.41594(19) 0.6848(5) 0.1411(2) 0.0205(9) Uani 1 1 d . . . . .
C21 C 0.6334(2) 0.2413(5) 0.2055(2) 0.0226(9) Uani 1 1 d . . . . .
H21A H 0.6032 0.1667 0.2189 0.034 Uiso 1 1 calc R U . . .
H21B H 0.6752 0.2214 0.2272 0.034 Uiso 1 1 calc R U . . .
H21C H 0.6359 0.2371 0.1578 0.034 Uiso 1 1 calc R U . . .
C22 C 0.6566(2) 0.5116(4) 0.2002(2) 0.0193(9) Uani 1 1 d . . . . .
H22A H 0.6538 0.5112 0.1521 0.029 Uiso 1 1 calc R U . . .
H22B H 0.7000 0.4874 0.2166 0.029 Uiso 1 1 calc R U . . .
H22C H 0.6454 0.6101 0.2159 0.029 Uiso 1 1 calc R U . . .
C23 C 0.6197(2) 0.5740(5) 0.5166(2) 0.0240(9) Uani 1 1 d . . . . .
H23A H 0.6177 0.6541 0.5489 0.036 Uiso 1 1 calc R U . . .
H23B H 0.6628 0.5338 0.5183 0.036 Uiso 1 1 calc R U . . .
H23C H 0.5901 0.4953 0.5267 0.036 Uiso 1 1 calc R U . . .
C24 C 0.3512(2) 0.9775(6) 0.4013(3) 0.0305(11) Uani 1 1 d . . . . .
H24A H 0.3237 0.8934 0.4102 0.046 Uiso 1 1 calc R U . . .
H24B H 0.3270 1.0511 0.3746 0.046 Uiso 1 1 calc R U . . .
H24C H 0.3670 1.0228 0.4428 0.046 Uiso 1 1 calc R U . . .
C25 C 0.4476(2) 1.0592(4) 0.3463(2) 0.0220(9) Uani 1 1 d . . . . .
H25B H 0.4639 1.1089 0.3866 0.033 Uiso 1 1 calc R U . . .
H25C H 0.4211 1.1284 0.3195 0.033 Uiso 1 1 calc R U . . .
H25A H 0.4831 1.0265 0.3216 0.033 Uiso 1 1 calc R U . . .
C26 C 0.3620(2) 0.6371(6) 0.0901(2) 0.0319(11) Uani 1 1 d . . . . .
H26A H 0.3350 0.7228 0.0785 0.048 Uiso 1 1 calc R U . . .
H26B H 0.3366 0.5591 0.1088 0.048 Uiso 1 1 calc R U . . .
H26C H 0.3804 0.5994 0.0506 0.048 Uiso 1 1 calc R U . . .
C27 C 0.64650(18) 0.7649(4) 0.43194(19) 0.0163(8) Uani 1 1 d . . . . .
H27A H 0.6311 0.8097 0.3896 0.020 Uiso 1 1 calc R U . . .
H27B H 0.6439 0.8419 0.4662 0.020 Uiso 1 1 calc R U . . .
C28 C 0.71626(19) 0.7215(5) 0.4280(2) 0.0225(9) Uani 1 1 d . . . . .
H28A H 0.7301 0.6618 0.4671 0.027 Uiso 1 1 calc R U . . .
H28B H 0.7204 0.6590 0.3887 0.027 Uiso 1 1 calc R U . . .
C29 C 0.7592(2) 0.8557(5) 0.4245(2) 0.0253(10) Uani 1 1 d . . . . .
H29A H 0.8032 0.8204 0.4215 0.030 Uiso 1 1 calc R U . . .
H29B H 0.7580 0.9121 0.4659 0.030 Uiso 1 1 calc R U . . .
C30 C 0.7429(2) 0.9605(5) 0.3676(3) 0.0281(10) Uani 1 1 d . . . . .
H30A H 0.7024 1.0107 0.3751 0.034 Uiso 1 1 calc R U . . .
H30B H 0.7760 1.0378 0.3673 0.034 Uiso 1 1 calc R U . . .
C31 C 0.7853(2) 0.8289(5) 0.2760(2) 0.0231(9) Uani 1 1 d . . . . .
C32 C 0.77455(19) 0.7766(5) 0.2058(2) 0.0233(9) Uani 1 1 d . . . . .
C33 C 0.8144(2) 0.6737(5) 0.1806(3) 0.0334(11) Uani 1 1 d . . . . .
H33 H 0.8469 0.6281 0.2080 0.040 Uiso 1 1 calc R U . . .
C34 C 0.8062(2) 0.6383(5) 0.1150(3) 0.0354(12) Uani 1 1 d . . . . .
H34 H 0.8330 0.5678 0.0963 0.043 Uiso 1 1 calc R U . . .
C35 C 0.7583(2) 0.7070(5) 0.0769(2) 0.0290(10) Uani 1 1 d . . . . .
H35 H 0.7525 0.6877 0.0312 0.035 Uiso 1 1 calc R U . . .
C36 C 0.71894(19) 0.8049(5) 0.1071(2) 0.0218(9) Uani 1 1 d . . . . .
C37 C 0.6653(2) 0.8787(5) 0.0671(2) 0.0212(9) Uani 1 1 d . . . . .
C38 C 0.5634(2) 1.0046(4) 0.0713(2) 0.0225(9) Uani 1 1 d . . . . .
H38A H 0.5800 1.0896 0.0472 0.027 Uiso 1 1 calc R U . . .
H38B H 0.5386 1.0451 0.1065 0.027 Uiso 1 1 calc R U . . .
C39 C 0.5191(2) 0.9150(5) 0.0242(2) 0.0235(9) Uani 1 1 d . . . . .
H39A H 0.4841 0.9803 0.0073 0.028 Uiso 1 1 calc R U . . .
H39B H 0.5428 0.8843 -0.0136 0.028 Uiso 1 1 calc R U . . .
C40 C 0.4908(2) 0.7780(5) 0.0536(2) 0.0235(9) Uani 1 1 d . . . . .
H40A H 0.5253 0.7074 0.0664 0.028 Uiso 1 1 calc R U . . .
H40B H 0.4621 0.7294 0.0198 0.028 Uiso 1 1 calc R U . . .
C41 C 0.45403(19) 0.8126(5) 0.11339(19) 0.0199(8) Uani 1 1 d . . . . .
H41A H 0.4244 0.8948 0.1017 0.024 Uiso 1 1 calc R U . . .
H41B H 0.4844 0.8490 0.1488 0.024 Uiso 1 1 calc R U . . .
N1 N 0.51857(16) 0.5602(3) 0.18417(16) 0.0154(7) Uani 1 1 d . . . . .
H1N H 0.5385 0.6440 0.1935 0.019 Uiso 1 1 calc R U . . .
N2 N 0.60735(16) 0.5366(4) 0.33228(17) 0.0153(7) Uani 1 1 d . . . . .
H2N H 0.6064 0.6250 0.3140 0.018 Uiso 1 1 calc R U . . .
N3 N 0.50952(16) 0.7886(4) 0.39909(17) 0.0147(7) Uani 1 1 d . . . . .
H3N H 0.5311 0.8282 0.3682 0.018 Uiso 1 1 calc R U . . .
N4 N 0.42047(16) 0.8108(4) 0.25236(17) 0.0165(7) Uani 1 1 d . . . . .
H4N H 0.4610 0.8327 0.2525 0.020 Uiso 1 1 calc R U . . .
N5 N 0.73685(16) 0.8896(4) 0.30324(18) 0.0236(8) Uani 1 1 d . . . . .
H5N H 0.6994 0.8873 0.2817 0.028 Uiso 1 1 calc R U . . .
N6 N 0.72572(15) 0.8392(4) 0.17048(17) 0.0206(7) Uani 1 1 d . . . . .
N7 N 0.61660(16) 0.9204(4) 0.10122(17) 0.0213(7) Uani 1 1 d . . . . .
H7N H 0.6167 0.8962 0.1429 0.026 Uiso 1 1 calc R U . . .
O1 O 0.83820(13) 0.8161(4) 0.30431(17) 0.0304(7) Uani 1 1 d . . . . .
O2 O 0.66756(16) 0.8951(4) 0.00780(16) 0.0305(7) Uani 1 1 d . . . . .
Cl1 Cl 0.57715(4) 0.86417(10) 0.25880(4) 0.01590(19) Uani 1 1 d . . . . .
Cs1 Cs 0.45322(2) 0.47838(3) 0.32659(2) 0.02514(8) Uani 1 1 d . . . . .

loop_
_atom_site_aniso_label
_atom_site_aniso_U_11
_atom_site_aniso_U_22
_atom_site_aniso_U_33
_atom_site_aniso_U_23
_atom_site_aniso_U_13
_atom_site_aniso_U_12
C1 0.020(2) 0.022(2) 0.0126(19) -0.0025(15) 0.0007(16) -0.0032(16)
C2 0.016(2) 0.029(2) 0.024(2) -0.0099(18) 0.0002(17) -0.0082(17)
C3 0.026(2) 0.0131(19) 0.023(2) -0.0052(16) 0.0038(17) -0.0033(16)
C4 0.0206(19) 0.0146(18) 0.0140(19) -0.0034(15) 0.0052(15) -0.0032(15)
C5 0.019(2) 0.0126(19) 0.0159(19) -0.0016(15) 0.0035(16) -0.0023(15)
C6 0.0170(18) 0.0118(18) 0.019(2) -0.0020(15) 0.0017(15) 0.0007(14)
C7 0.035(3) 0.0111(19) 0.025(2) 0.0016(17) 0.003(2) 0.0019(18)
C8 0.036(2) 0.016(2) 0.020(2) 0.0058(17) -0.0009(19) 0.0011(18)
C9 0.021(2) 0.017(2) 0.0130(19) 0.0024(14) -0.0007(16) 0.0041(15)
C10 0.023(2) 0.0159(19) 0.0125(19) -0.0003(15) 0.0004(16) 0.0041(16)
C11 0.018(2) 0.014(2) 0.0096(18) 0.0003(15) -0.0010(15) 0.0016(16)
C12 0.024(2) 0.022(2) 0.020(2) 0.0038(18) 0.0065(18) 0.0023(17)
C13 0.020(2) 0.027(2) 0.019(2) -0.0003(17) 0.0059(17) 0.0005(17)
C14 0.0149(19) 0.0178(19) 0.0177(19) -0.0044(15) 0.0037(15) 0.0027(15)
C15 0.0151(19) 0.0179(19) 0.020(2) -0.0033(16) 0.0024(16) 0.0048(15)
C16 0.0150(18) 0.019(2) 0.019(2) 0.0019(15) 0.0009(16) 0.0024(15)
C17 0.0144(19) 0.038(3) 0.028(2) -0.0004(19) 0.0035(17) 0.0025(18)
C18 0.015(2) 0.040(3) 0.028(2) -0.004(2) -0.0032(18) -0.0047(19)
C19 0.015(2) 0.023(2) 0.023(2) -0.0005(18) -0.0033(17) -0.0034(17)
C20 0.0140(19) 0.027(2) 0.019(2) -0.0031(18) -0.0042(17) 0.0005(17)
C21 0.029(2) 0.016(2) 0.024(2) -0.0050(16) 0.0050(18) 0.0030(17)
C22 0.019(2) 0.019(2) 0.020(2) 0.0005(15) 0.0044(17) -0.0021(15)
C23 0.033(2) 0.024(2) 0.014(2) 0.0028(17) -0.0022(18) 0.0085(19)
C24 0.022(2) 0.039(3) 0.030(3) -0.005(2) 0.006(2) 0.0111(19)
C25 0.025(2) 0.0165(19) 0.024(2) -0.0007(14) -0.0012(19) 0.0050(17)
C26 0.020(2) 0.047(3) 0.027(2) -0.007(2) -0.0066(19) -0.002(2)
C27 0.0169(19) 0.0169(19) 0.0147(19) -0.0038(15) -0.0022(15) 0.0034(15)
C28 0.020(2) 0.021(2) 0.026(2) 0.0010(17) -0.0015(17) 0.0051(16)
C29 0.015(2) 0.034(3) 0.027(2) -0.0044(19) -0.0041(17) -0.0005(18)
C30 0.019(2) 0.027(2) 0.038(3) 0.000(2) -0.003(2) -0.0028(18)
C31 0.021(2) 0.017(2) 0.031(3) 0.0072(19) -0.0013(19) -0.0042(16)
C32 0.016(2) 0.023(2) 0.032(3) 0.0063(18) 0.0051(18) -0.0045(16)
C33 0.018(2) 0.030(3) 0.052(3) 0.002(2) 0.000(2) 0.0015(18)
C34 0.028(2) 0.027(3) 0.051(3) -0.007(2) 0.008(2) 0.0052(19)
C35 0.029(2) 0.027(2) 0.032(3) -0.008(2) 0.009(2) -0.0065(19)
C36 0.018(2) 0.018(2) 0.029(2) 0.0002(17) 0.0056(17) -0.0075(16)
C37 0.027(2) 0.015(2) 0.021(2) -0.0020(16) 0.0035(17) -0.0076(17)
C38 0.031(2) 0.015(2) 0.023(2) 0.0034(15) 0.0063(19) 0.0041(16)
C39 0.030(2) 0.029(2) 0.012(2) 0.0027(17) 0.0025(17) 0.0103(19)
C40 0.028(2) 0.024(2) 0.018(2) -0.0015(17) -0.0014(17) 0.0013(17)
C41 0.023(2) 0.020(2) 0.016(2) 0.0000(16) -0.0035(16) 0.0046(16)
N1 0.0215(17) 0.0074(15) 0.0171(17) -0.0001(12) -0.0013(13) -0.0053(12)
N2 0.0192(17) 0.0104(15) 0.0162(17) 0.0022(13) 0.0009(13) 0.0008(13)
N3 0.0108(16) 0.0169(17) 0.0164(17) 0.0017(13) 0.0014(13) 0.0027(13)
N4 0.0116(16) 0.0213(19) 0.0163(17) -0.0029(14) -0.0015(14) 0.0001(15)
N5 0.0149(16) 0.030(2) 0.025(2) 0.0028(15) -0.0016(14) -0.0010(14)
N6 0.0176(17) 0.0183(17) 0.026(2) 0.0021(14) 0.0039(15) -0.0059(13)
N7 0.0239(18) 0.0243(18) 0.0159(17) 0.0009(14) 0.0018(14) 0.0006(15)
O1 0.0101(14) 0.0365(18) 0.044(2) 0.0048(15) -0.0054(14) -0.0041(13)
O2 0.0378(18) 0.0319(18) 0.0230(17) 0.0002(13) 0.0096(14) -0.0010(14)
Cl1 0.0164(4) 0.0144(4) 0.0168(4) 0.0010(3) 0.0006(3) -0.0009(3)
Cs1 0.02200(12) 0.02656(13) 0.02714(13) -0.00510(16) 0.00375(9) -0.00957(15)

loop_
_atom_type_symbol
_atom_type_description
_atom_type_scat_dispersion_real
_atom_type_scat_dispersion_imag
_atom_type_scat_source
C C 0.0033 0.0016 'International Tables Vol C Tables 4.2.6.8 and 6.1.1.4'
H H 0.0000 0.0000 'International Tables Vol C Tables 4.2.6.8 and 6.1.1.4'
N N 0.0061 0.0033 'International Tables Vol C Tables 4.2.6.8 and 6.1.1.4'
O O 0.0106 0.0060 'International Tables Vol C Tables 4.2.6.8 and 6.1.1.4'
Cl Cl 0.1484 0.1585 'International Tables Vol C Tables 4.2.6.8 and 6.1.1.4'
Cs Cs -0.3680 2.1192 'International Tables Vol C Tables 4.2.6.8 and 6.1.1.4'

loop_
_geom_angle_atom_site_label_1
_geom_angle_atom_site_label_2
_geom_angle_atom_site_label_3
_geom_angle
_geom_angle_site_symmetry_1
_geom_angle_site_symmetry_3
N1 C1 C2 106.7(4) . .
N1 C1 C20 123.4(3) . .
C2 C1 C20 129.8(4) . .
N1 C1 Cs1 72.9(2) . .
C2 C1 Cs1 83.0(2) . .
C20 C1 Cs1 107.6(3) . .
C1 C2 C3 108.2(3) . .
C1 C2 Cs1 75.0(2) . .
C3 C2 Cs1 77.0(2) . .
C1 C2 H2 125.9 . .
C3 C2 H2 125.9 . .
Cs1 C2 H2 114.3 . .
C4 C3 C2 107.9(4) . .
C4 C3 Cs1 73.7(2) . .
C2 C3 Cs1 80.4(2) . .
C4 C3 H3 126.0 . .
C2 C3 H3 126.0 . .
Cs1 C3 H3 112.4 . .
C3 C4 N1 106.4(3) . .
C3 C4 C5 130.5(4) . .
N1 C4 C5 123.0(3) . .
C3 C4 Cs1 83.9(2) . .
N1 C4 Cs1 75.5(2) . .
C5 C4 Cs1 105.0(2) . .
C6 C5 C4 108.9(3) . .
C6 C5 C22 110.8(3) . .
C4 C5 C22 110.8(3) . .
C6 C5 C21 108.9(3) . .
C4 C5 C21 108.8(3) . .
C22 C5 C21 108.6(3) . .
C7 C6 N2 106.5(4) . .
C7 C6 C5 131.1(4) . .
N2 C6 C5 122.3(3) . .
C7 C6 Cs1 89.1(3) . .
N2 C6 Cs1 71.1(2) . .
C5 C6 Cs1 104.6(2) . .
C6 C7 C8 107.9(4) . .
C6 C7 Cs1 69.2(2) . .
C8 C7 Cs1 79.2(3) . .
C6 C7 H7 126.0 . .
C8 C7 H7 126.0 . .
Cs1 C7 H7 117.5 . .
C9 C8 C7 108.1(4) . .
C9 C8 Cs1 69.0(2) . .
C7 C8 Cs1 79.0(2) . .
C9 C8 H8 126.0 . .
C7 C8 H8 126.0 . .
Cs1 C8 H8 117.9 . .
C8 C9 N2 107.6(4) . .
C8 C9 C10 130.6(4) . .
N2 C9 C10 121.7(3) . .
C8 C9 Cs1 89.5(3) . .
N2 C9 Cs1 71.2(2) . .
C10 C9 Cs1 103.9(2) . .
C11 C10 C9 109.4(3) . .
C11 C10 C23 108.1(3) . .
C9 C10 C23 108.5(3) . .
C11 C10 C27 109.6(3) . .
C9 C10 C27 110.9(3) . .
C23 C10 C27 110.1(3) . .
N3 C11 C12 107.3(3) . .
N3 C11 C10 122.5(4) . .
C12 C11 C10 130.1(4) . .
N3 C11 Cs1 73.9(2) . .
C12 C11 Cs1 85.0(3) . .
C10 C11 Cs1 104.7(2) . .
C11 C12 C13 107.6(4) . .
C11 C12 Cs1 72.7(2) . .
C13 C12 Cs1 79.2(2) . .
C11 C12 H12 126.2 . .
C13 C12 H12 126.2 . .
Cs1 C12 H12 114.2 . .
C14 C13 C12 107.8(4) . .
C14 C13 Cs1 72.8(2) . .
C12 C13 Cs1 78.0(2) . .
C14 C13 H13 126.1 . .
C12 C13 H13 126.1 . .
Cs1 C13 H13 115.3 . .
C13 C14 N3 106.8(3) . .
C13 C14 C15 130.9(4) . .
N3 C14 C15 122.2(4) . .
C13 C14 Cs1 85.1(2) . .
N3 C14 Cs1 73.3(2) . .
C15 C14 Cs1 108.5(2) . .
C16 C15 C14 109.8(3) . .
C16 C15 C24 108.6(3) . .
C14 C15 C24 108.7(4) . .
C16 C15 C25 110.4(3) . .
C14 C15 C25 110.8(3) . .
C24 C15 C25 108.4(4) . .
C17 C16 N4 107.0(4) . .
C17 C16 C15 131.6(4) . .
N4 C16 C15 121.4(3) . .
C17 C16 Cs1 94.8(3) . .
N4 C16 Cs1 69.2(2) . .
C15 C16 Cs1 101.1(2) . .
C16 C17 C18 107.7(4) . .
C16 C17 H17 126.1 . .
C18 C17 H17 126.1 . .
C19 C18 C17 108.7(4) . .
C19 C18 H18 125.6 . .
C17 C18 H18 125.6 . .
C18 C19 N4 106.4(4) . .
C18 C19 C20 131.7(4) . .
N4 C19 C20 121.9(4) . .
C18 C19 Cs1 93.4(3) . .
N4 C19 Cs1 67.9(2) . .
C20 C19 Cs1 101.7(3) . .
C19 C20 C1 110.4(4) . .
C19 C20 C41 109.2(4) . .
C1 C20 C41 111.4(3) . .
C19 C20 C26 107.7(3) . .
C1 C20 C26 108.2(4) . .
C41 C20 C26 109.8(4) . .
C5 C21 H21A 109.5 . .
C5 C21 H21B 109.5 . .
H21A C21 H21B 109.5 . .
C5 C21 H21C 109.5 . .
H21A C21 H21C 109.5 . .
H21B C21 H21C 109.5 . .
C5 C22 H22A 109.5 . .
C5 C22 H22B 109.5 . .
H22A C22 H22B 109.5 . .
C5 C22 H22C 109.5 . .
H22A C22 H22C 109.5 . .
H22B C22 H22C 109.5 . .
C10 C23 H23A 109.5 . .
C10 C23 H23B 109.5 . .
H23A C23 H23B 109.5 . .
C10 C23 H23C 109.5 . .
H23A C23 H23C 109.5 . .
H23B C23 H23C 109.5 . .
C15 C24 H24A 109.5 . .
C15 C24 H24B 109.5 . .
H24A C24 H24B 109.5 . .
C15 C24 H24C 109.5 . .
H24A C24 H24C 109.5 . .
H24B C24 H24C 109.5 . .
C15 C25 Cs1 146.5(3) . 1_565
C15 C25 H25B 109.5 . .
Cs1 C25 H25B 67.8 1_565 .
C15 C25 H25C 109.5 . .
Cs1 C25 H25C 47.9 1_565 .
H25B C25 H25C 109.5 . .
C15 C25 H25A 109.5 . .
Cs1 C25 H25A 102.3 1_565 .
H25B C25 H25A 109.5 . .
H25C C25 H25A 109.5 . .
C20 C26 H26A 109.5 . .
C20 C26 H26B 109.5 . .
H26A C26 H26B 109.5 . .
C20 C26 H26C 109.5 . .
H26A C26 H26C 109.5 . .
H26B C26 H26C 109.5 . .
C28 C27 C10 114.9(3) . .
C28 C27 H27A 108.5 . .
C10 C27 H27A 108.5 . .
C28 C27 H27B 108.5 . .
C10 C27 H27B 108.5 . .
H27A C27 H27B 107.5 . .
C29 C28 C27 112.4(3) . .
C29 C28 H28A 109.1 . .
C27 C28 H28A 109.1 . .
C29 C28 H28B 109.1 . .
C27 C28 H28B 109.1 . .
H28A C28 H28B 107.9 . .
C28 C29 C30 115.2(3) . .
C28 C29 H29A 108.5 . .
C30 C29 H29A 108.5 . .
C28 C29 H29B 108.5 . .
C30 C29 H29B 108.5 . .
H29A C29 H29B 107.5 . .
N5 C30 C29 114.7(4) . .
N5 C30 H30A 108.6 . .
C29 C30 H30A 108.6 . .
N5 C30 H30B 108.6 . .
C29 C30 H30B 108.6 . .
H30A C30 H30B 107.6 . .
O1 C31 N5 123.4(5) . .
O1 C31 C32 119.3(4) . .
N5 C31 C32 117.3(4) . .
O1 C31 Cs1 28.1(2) . 3
N5 C31 Cs1 118.0(3) . 3
C32 C31 Cs1 115.8(3) . 3
N6 C32 C33 123.4(4) . .
N6 C32 C31 116.0(4) . .
C33 C32 C31 120.6(4) . .
C34 C33 C32 118.7(4) . .
C34 C33 H33 120.6 . .
C32 C33 H33 120.6 . .
C33 C34 C35 118.8(5) . .
C33 C34 H34 120.6 . .
C35 C34 H34 120.6 . .
C34 C35 C36 118.3(4) . .
C34 C35 H35 120.8 . .
C36 C35 H35 120.8 . .
N6 C36 C35 123.6(4) . .
N6 C36 C37 116.8(4) . .
C35 C36 C37 119.6(4) . .
O2 C37 N7 124.5(4) . .
O2 C37 C36 120.6(4) . .
N7 C37 C36 114.9(4) . .
N7 C38 C39 114.3(3) . .
N7 C38 H38A 108.7 . .
C39 C38 H38A 108.7 . .
N7 C38 H38B 108.7 . .
C39 C38 H38B 108.7 . .
H38A C38 H38B 107.6 . .
C40 C39 C38 115.1(3) . .
C40 C39 H39A 108.5 . .
C38 C39 H39A 108.5 . .
C40 C39 H39B 108.5 . .
C38 C39 H39B 108.5 . .
H39A C39 H39B 107.5 . .
C39 C40 C41 112.9(4) . .
C39 C40 H40A 109.0 . .
C41 C40 H40A 109.0 . .
C39 C40 H40B 109.0 . .
C41 C40 H40B 109.0 . .
H40A C40 H40B 107.8 . .
C40 C41 C20 116.9(3) . .
C40 C41 H41A 108.1 . .
C20 C41 H41A 108.1 . .
C40 C41 H41B 108.1 . .
C20 C41 H41B 108.1 . .
H41A C41 H41B 107.3 . .
C1 N1 C4 110.8(3) . .
C1 N1 Cs1 84.4(2) . .
C4 N1 Cs1 81.3(2) . .
C1 N1 H1N 124.6 . .
C4 N1 H1N 124.6 . .
Cs1 N1 H1N 102.6 . .
C9 N2 C6 109.8(3) . .
C9 N2 Cs1 85.6(2) . .
C6 N2 Cs1 85.5(2) . .
C9 N2 H2N 125.1 . .
C6 N2 H2N 125.1 . .
Cs1 N2 H2N 97.8 . .
C11 N3 C14 110.5(3) . .
C11 N3 Cs1 82.9(2) . .
C14 N3 Cs1 83.4(2) . .
C11 N3 H3N 124.8 . .
C14 N3 H3N 124.8 . .
Cs1 N3 H3N 102.0 . .
C19 N4 C16 110.2(3) . .
C19 N4 Cs1 89.8(2) . .
C16 N4 Cs1 88.4(2) . .
C19 N4 H4N 124.9 . .
C16 N4 H4N 124.9 . .
Cs1 N4 H4N 91.6 . .
C31 N5 C30 122.7(4) . .
C31 N5 H5N 118.7 . .
C30 N5 H5N 118.7 . .
C36 N6 C32 116.9(4) . .
C37 N7 C38 121.9(4) . .
C37 N7 H7N 119.0 . .
C38 N7 H7N 119.0 . .
C31 O1 Cs1 140.1(3) . 3
O1 Cs1 N2 156.83(9) 3_445 .
O1 Cs1 N3 140.70(9) 3_445 .
N2 Cs1 N3 61.99(8) . .
O1 Cs1 N1 111.71(9) 3_445 .
N2 Cs1 N1 62.20(8) . .
N3 Cs1 N1 92.54(8) . .
O1 Cs1 N4 103.60(9) 3_445 .
N2 Cs1 N4 92.62(8) . .
N3 Cs1 N4 61.14(8) . .
N1 Cs1 N4 60.60(8) . .
O1 Cs1 C11 140.54(10) 3_445 .
N2 Cs1 C11 56.48(9) . .
N3 Cs1 C11 23.20(9) . .
N1 Cs1 C11 105.85(9) . .
N4 Cs1 C11 84.34(9) . .
O1 Cs1 C4 108.40(10) 3_445 .
N2 Cs1 C4 56.45(9) . .
N3 Cs1 C4 105.60(9) . .
N1 Cs1 C4 23.18(9) . .
N4 Cs1 C4 83.78(9) . .
C11 Cs1 C4 110.88(9) . .
O1 Cs1 C9 150.58(9) 3_445 .
N2 Cs1 C9 23.16(9) . .
N3 Cs1 C9 56.76(8) . .
N1 Cs1 C9 85.37(9) . .
N4 Cs1 C9 105.70(9) . .
C11 Cs1 C9 42.00(9) . .
C4 Cs1 C9 77.63(10) . .
O1 Cs1 C14 117.54(10) 3_445 .
N2 Cs1 C14 85.28(9) . .
N3 Cs1 C14 23.30(8) . .
N1 Cs1 C14 104.53(9) . .
N4 Cs1 C14 55.03(9) . .
C11 Cs1 C14 38.12(9) . .
C4 Cs1 C14 123.06(9) . .
C9 Cs1 C14 78.26(9) . .
O1 Cs1 C6 133.59(9) 3_445 .
N2 Cs1 C6 23.46(8) . .
N3 Cs1 C6 85.45(8) . .
N1 Cs1 C6 56.59(9) . .
N4 Cs1 C6 105.38(9) . .
C11 Cs1 C6 78.04(9) . .
C4 Cs1 C6 41.58(9) . .
C9 Cs1 C6 37.91(9) . .
C14 Cs1 C6 108.74(9) . .
O1 Cs1 C1 91.06(9) 3_445 .
N2 Cs1 C1 84.92(9) . .
N3 Cs1 C1 104.35(9) . .
N1 Cs1 C1 22.72(9) . .
N4 Cs1 C1 54.57(9) . .
C11 Cs1 C1 122.93(9) . .
C4 Cs1 C1 37.74(9) . .
C9 Cs1 C1 108.08(10) . .
C14 Cs1 C1 108.09(10) . .
C6 Cs1 C1 77.50(9) . .
O1 Cs1 C3 86.20(10) 3_445 .
N2 Cs1 C3 76.91(9) . .
N3 Cs1 C3 127.18(9) . .
N1 Cs1 C3 36.64(8) . .
N4 Cs1 C3 91.18(9) . .
C11 Cs1 C3 132.78(10) . .
C4 Cs1 C3 22.33(9) . .
C9 Cs1 C3 95.81(10) . .
C14 Cs1 C3 141.11(10) . .
C6 Cs1 C3 57.93(9) . .
C1 Cs1 C3 36.89(9) . .

loop_
_geom_bond_atom_site_label_1
_geom_bond_atom_site_label_2
_geom_bond_distance
_geom_bond_site_symmetry_2
C1 N1 1.371(5) .
C1 C2 1.365(6) .
C1 C20 1.522(6) .
C1 Cs1 3.533(4) .
C2 C3 1.417(6) .
C2 Cs1 3.629(4) .
C2 H2 0.9500 .
C3 C4 1.370(5) .
C3 Cs1 3.587(4) .
C3 H3 0.9500 .
C4 N1 1.379(5) .
C4 C5 1.519(6) .
C4 Cs1 3.462(4) .
C5 C6 1.509(5) .
C5 C22 1.530(6) .
C5 C21 1.536(5) .
C6 C7 1.376(6) .
C6 N2 1.389(5) .
C6 Cs1 3.478(4) .
C7 C8 1.412(6) .
C7 Cs1 3.720(4) .
C7 H7 0.9500 .
C8 C9 1.362(6) .
C8 Cs1 3.722(4) .
C8 H8 0.9500 .
C9 N2 1.371(5) .
C9 C10 1.522(5) .
C9 Cs1 3.476(4) .
C10 C11 1.521(6) .
C10 C23 1.541(5) .
C10 C27 1.550(6) .
C11 N3 1.372(5) .
C11 C12 1.371(6) .
C11 Cs1 3.457(4) .
C12 C13 1.429(6) .
C12 Cs1 3.606(4) .
C12 H12 0.9500 .
C13 C14 1.371(6) .
C13 Cs1 3.621(4) .
C13 H13 0.9500 .
C14 N3 1.382(5) .
C14 C15 1.514(5) .
C14 Cs1 3.471(4) .
C15 C16 1.509(5) .
C15 C24 1.541(6) .
C15 C25 1.553(6) .
C16 C17 1.369(6) .
C16 N4 1.387(5) .
C16 Cs1 3.645(4) .
C17 C18 1.426(6) .
C17 H17 0.9500 .
C18 C19 1.365(6) .
C18 H18 0.9500 .
C19 N4 1.394(5) .
C19 C20 1.509(6) .
C19 Cs1 3.678(4) .
C20 C41 1.538(6) .
C20 C26 1.553(6) .
C21 H21A 0.9800 .
C21 H21B 0.9800 .
C21 H21C 0.9800 .
C22 H22A 0.9800 .
C22 H22B 0.9800 .
C22 H22C 0.9800 .
C23 H23A 0.9800 .
C23 H23B 0.9800 .
C23 H23C 0.9800 .
C24 H24A 0.9800 .
C24 H24B 0.9800 .
C24 H24C 0.9800 .
C25 Cs1 3.804(4) 1_565
C25 H25B 0.9800 .
C25 H25C 0.9800 .
C25 H25A 0.9800 .
C26 H26A 0.9800 .
C26 H26B 0.9800 .
C26 H26C 0.9800 .
C27 C28 1.536(5) .
C27 H27A 0.9900 .
C27 H27B 0.9900 .
C28 C29 1.519(6) .
C28 H28A 0.9900 .
C28 H28B 0.9900 .
C29 C30 1.520(6) .
C29 H29A 0.9900 .
C29 H29B 0.9900 .
C30 N5 1.461(6) .
C30 H30A 0.9900 .
C30 H30B 0.9900 .
C31 O1 1.230(5) .
C31 N5 1.320(6) .
C31 C32 1.513(7) .
C31 Cs1 3.875(4) 3
C32 N6 1.344(5) .
C32 C33 1.378(7) .
C33 C34 1.379(7) .
C33 H33 0.9500 .
C34 C35 1.381(7) .
C34 H34 0.9500 .
C35 C36 1.388(6) .
C35 H35 0.9500 .
C36 N6 1.331(5) .
C36 C37 1.507(6) .
C37 O2 1.227(5) .
C37 N7 1.338(6) .
C38 N7 1.458(6) .
C38 C39 1.527(6) .
C38 H38A 0.9900 .
C38 H38B 0.9900 .
C39 C40 1.514(6) .
C39 H39A 0.9900 .
C39 H39B 0.9900 .
C40 C41 1.528(6) .
C40 H40A 0.9900 .
C40 H40B 0.9900 .
C41 H41A 0.9900 .
C41 H41B 0.9900 .
N1 Cs1 3.392(3) .
N1 H1N 0.8800 .
N2 Cs1 3.300(3) .
N2 H2N 0.8800 .
N3 Cs1 3.346(3) .
N3 H3N 0.8800 .
N4 Cs1 3.409(4) .
N4 H4N 0.8800 .
N5 H5N 0.8800 .
N7 H7N 0.8800 .
O1 Cs1 2.851(3) 3
Cs1 O1 2.851(3) 3_445

loop_
_geom_hbond_atom_site_label_D
_geom_hbond_atom_site_label_H
_geom_hbond_atom_site_label_A
_geom_hbond_distance_DH
_geom_hbond_distance_HA
_geom_hbond_distance_DA
_geom_hbond_angle_DHA
_geom_hbond_site_symmetry_A
C8 H8 O2 0.95 2.51 3.280(5) 138.3 2_565
C29 H29A O1 0.99 2.56 3.088(6) 113.5 .
N1 H1N Cl1 0.88 2.50 3.334(3) 158.8 .
N2 H2N Cl1 0.88 2.49 3.355(3) 166.9 .
N3 H3N Cl1 0.88 2.52 3.364(4) 160.1 .
N4 H4N Cl1 0.88 2.47 3.347(4) 173.1 .
N5 H5N Cl1 0.88 2.61 3.448(3) 160.2 .
N7 H7N Cl1 0.88 2.58 3.422(4) 159.6 .
C8 H8 O2 0.95 2.51 3.280(5) 138.3 2_565
C29 H29A O1 0.99 2.56 3.088(6) 113.5 .
N1 H1N Cl1 0.88 2.50 3.334(3) 158.8 .
N2 H2N Cl1 0.88 2.49 3.355(3) 166.9 .
N3 H3N Cl1 0.88 2.52 3.364(4) 160.1 .
N4 H4N Cl1 0.88 2.47 3.347(4) 173.1 .
N5 H5N Cl1 0.88 2.61 3.448(3) 160.2 .
N7 H7N Cl1 0.88 2.58 3.422(4) 159.6 .

loop_
_geom_torsion_atom_site_label_1
_geom_torsion_atom_site_label_2
_geom_torsion_atom_site_label_3
_geom_torsion_atom_site_label_4
_geom_torsion
_geom_torsion_site_symmetry_1
_geom_torsion_site_symmetry_2
_geom_torsion_site_symmetry_3
_geom_torsion_site_symmetry_4
N1 C1 C2 C3 -0.9(5) . . . .
C20 C1 C2 C3 -177.7(4) . . . .
Cs1 C1 C2 C3 -70.6(3) . . . .
N1 C1 C2 Cs1 69.7(3) . . . .
C20 C1 C2 Cs1 -107.1(4) . . . .
C1 C2 C3 C4 -0.1(5) . . . .
Cs1 C2 C3 C4 -69.3(3) . . . .
C1 C2 C3 Cs1 69.2(3) . . . .
C2 C3 C4 N1 0.9(5) . . . .
Cs1 C3 C4 N1 -73.0(3) . . . .
C2 C3 C4 C5 178.4(4) . . . .
Cs1 C3 C4 C5 104.5(4) . . . .
C2 C3 C4 Cs1 73.9(3) . . . .
C3 C4 C5 C6 -93.7(5) . . . .
N1 C4 C5 C6 83.4(4) . . . .
Cs1 C4 C5 C6 1.2(3) . . . .
C3 C4 C5 C22 144.2(4) . . . .
N1 C4 C5 C22 -38.6(5) . . . .
Cs1 C4 C5 C22 -120.9(3) . . . .
C3 C4 C5 C21 24.8(6) . . . .
N1 C4 C5 C21 -158.0(4) . . . .
Cs1 C4 C5 C21 119.7(3) . . . .
C4 C5 C6 C7 100.6(5) . . . .
C22 C5 C6 C7 -137.3(5) . . . .
C21 C5 C6 C7 -17.9(6) . . . .
C4 C5 C6 N2 -77.7(4) . . . .
C22 C5 C6 N2 44.4(5) . . . .
C21 C5 C6 N2 163.8(4) . . . .
C4 C5 C6 Cs1 -1.1(3) . . . .
C22 C5 C6 Cs1 120.9(3) . . . .
C21 C5 C6 Cs1 -119.7(3) . . . .
N2 C6 C7 C8 -0.6(5) . . . .
C5 C6 C7 C8 -179.1(4) . . . .
Cs1 C6 C7 C8 -70.5(3) . . . .
N2 C6 C7 Cs1 69.9(3) . . . .
C5 C6 C7 Cs1 -108.6(4) . . . .
C6 C7 C8 C9 0.4(5) . . . .
Cs1 C7 C8 C9 -63.4(3) . . . .
C6 C7 C8 Cs1 63.8(3) . . . .
C7 C8 C9 N2 0.0(5) . . . .
Cs1 C8 C9 N2 -70.1(3) . . . .
C7 C8 C9 C10 178.0(4) . . . .
Cs1 C8 C9 C10 108.0(5) . . . .
C7 C8 C9 Cs1 70.1(3) . . . .
C8 C9 C10 C11 -100.5(5) . . . .
N2 C9 C10 C11 77.3(5) . . . .
Cs1 C9 C10 C11 1.0(3) . . . .
C8 C9 C10 C23 17.3(6) . . . .
N2 C9 C10 C23 -164.9(4) . . . .
Cs1 C9 C10 C23 118.8(3) . . . .
C8 C9 C10 C27 138.4(5) . . . .
N2 C9 C10 C27 -43.8(5) . . . .
Cs1 C9 C10 C27 -120.1(3) . . . .
C9 C10 C11 N3 -81.0(5) . . . .
C23 C10 C11 N3 160.9(4) . . . .
C27 C10 C11 N3 40.8(5) . . . .
C9 C10 C11 C12 94.9(5) . . . .
C23 C10 C11 C12 -23.1(6) . . . .
C27 C10 C11 C12 -143.2(4) . . . .
C9 C10 C11 Cs1 -1.0(3) . . . .
C23 C10 C11 Cs1 -119.1(3) . . . .
C27 C10 C11 Cs1 120.8(3) . . . .
N3 C11 C12 C13 -0.9(5) . . . .
C10 C11 C12 C13 -177.3(4) . . . .
Cs1 C11 C12 C13 -72.3(3) . . . .
N3 C11 C12 Cs1 71.4(3) . . . .
C10 C11 C12 Cs1 -105.0(4) . . . .
C11 C12 C13 C14 0.5(5) . . . .
Cs1 C12 C13 C14 -67.3(3) . . . .
C11 C12 C13 Cs1 67.8(3) . . . .
C12 C13 C14 N3 0.0(5) . . . .
Cs1 C13 C14 N3 -70.9(3) . . . .
C12 C13 C14 C15 -178.8(4) . . . .
Cs1 C13 C14 C15 110.3(4) . . . .
C12 C13 C14 Cs1 70.9(3) . . . .
C13 C14 C15 C16 -96.6(5) . . . .
N3 C14 C15 C16 84.7(5) . . . .
Cs1 C14 C15 C16 3.2(4) . . . .
C13 C14 C15 C24 22.1(6) . . . .
N3 C14 C15 C24 -156.6(4) . . . .
Cs1 C14 C15 C24 121.9(3) . . . .
C13 C14 C15 C25 141.2(4) . . . .
N3 C14 C15 C25 -37.5(5) . . . .
Cs1 C14 C15 C25 -119.0(3) . . . .
C14 C15 C16 C17 103.7(5) . . . .
C24 C15 C16 C17 -15.0(6) . . . .
C25 C15 C16 C17 -133.8(5) . . . .
C14 C15 C16 N4 -75.2(5) . . . .
C24 C15 C16 N4 166.0(4) . . . .
C25 C15 C16 N4 47.3(5) . . . .
C14 C15 C16 Cs1 -3.0(3) . . . .
C24 C15 C16 Cs1 -121.7(3) . . . .
C25 C15 C16 Cs1 119.5(3) . . . .
N4 C16 C17 C18 0.5(5) . . . .
C15 C16 C17 C18 -178.6(4) . . . .
Cs1 C16 C17 C18 -69.2(4) . . . .
C16 C17 C18 C19 -1.3(6) . . . .
C17 C18 C19 N4 1.5(5) . . . .
C17 C18 C19 C20 178.4(5) . . . .
C17 C18 C19 Cs1 69.5(4) . . . .
C18 C19 C20 C1 -103.7(6) . . . .
N4 C19 C20 C1 72.8(5) . . . .
Cs1 C19 C20 C1 1.7(3) . . . .
C18 C19 C20 C41 133.5(5) . . . .
N4 C19 C20 C41 -50.0(5) . . . .
Cs1 C19 C20 C41 -121.1(3) . . . .
C18 C19 C20 C26 14.3(7) . . . .
N4 C19 C20 C26 -169.2(4) . . . .
Cs1 C19 C20 C26 119.6(3) . . . .
N1 C1 C20 C19 -82.5(5) . . . .
C2 C1 C20 C19 93.9(5) . . . .
Cs1 C1 C20 C19 -1.8(4) . . . .
N1 C1 C20 C41 39.0(5) . . . .
C2 C1 C20 C41 -144.7(4) . . . .
Cs1 C1 C20 C41 119.7(3) . . . .
N1 C1 C20 C26 159.8(4) . . . .
C2 C1 C20 C26 -23.8(6) . . . .
Cs1 C1 C20 C26 -119.5(3) . . . .
C16 C15 C25 Cs1 101.1(5) . . . 1_565
C14 C15 C25 Cs1 -137.0(4) . . . 1_565
C24 C15 C25 Cs1 -17.7(6) . . . 1_565
C11 C10 C27 C28 -176.5(3) . . . .
C9 C10 C27 C28 -55.5(4) . . . .
C23 C10 C27 C28 64.7(4) . . . .
C10 C27 C28 C29 -170.1(3) . . . .
C27 C28 C29 C30 -57.5(5) . . . .
C28 C29 C30 N5 -52.6(5) . . . .
O1 C31 C32 N6 -156.6(4) . . . .
N5 C31 C32 N6 21.9(6) . . . .
Cs1 C31 C32 N6 -125.0(3) 3 . . .
O1 C31 C32 C33 21.8(6) . . . .
N5 C31 C32 C33 -159.8(4) . . . .
Cs1 C31 C32 C33 53.4(5) 3 . . .
N6 C32 C33 C34 3.6(7) . . . .
C31 C32 C33 C34 -174.6(4) . . . .
C32 C33 C34 C35 -0.1(7) . . . .
C33 C34 C35 C36 -2.4(7) . . . .
C34 C35 C36 N6 1.8(7) . . . .
C34 C35 C36 C37 -178.5(4) . . . .
N6 C36 C37 O2 155.1(4) . . . .
C35 C36 C37 O2 -24.6(6) . . . .
N6 C36 C37 N7 -26.0(5) . . . .
C35 C36 C37 N7 154.3(4) . . . .
N7 C38 C39 C40 56.9(5) . . . .
C38 C39 C40 C41 57.2(5) . . . .
C39 C40 C41 C20 171.9(3) . . . .
C19 C20 C41 C40 177.2(3) . . . .
C1 C20 C41 C40 55.0(5) . . . .
C26 C20 C41 C40 -64.9(5) . . . .
C2 C1 N1 C4 1.5(5) . . . .
C20 C1 N1 C4 178.6(4) . . . .
Cs1 C1 N1 C4 78.5(3) . . . .
C2 C1 N1 Cs1 -77.0(3) . . . .
C20 C1 N1 Cs1 100.1(4) . . . .
C3 C4 N1 C1 -1.5(5) . . . .
C5 C4 N1 C1 -179.3(4) . . . .
Cs1 C4 N1 C1 -80.6(3) . . . .
C3 C4 N1 Cs1 79.1(3) . . . .
C5 C4 N1 Cs1 -98.7(4) . . . .
C8 C9 N2 C6 -0.3(5) . . . .
C10 C9 N2 C6 -178.6(4) . . . .
Cs1 C9 N2 C6 -83.6(3) . . . .
C8 C9 N2 Cs1 83.2(3) . . . .
C10 C9 N2 Cs1 -95.0(4) . . . .
C7 C6 N2 C9 0.6(4) . . . .
C5 C6 N2 C9 179.3(4) . . . .
Cs1 C6 N2 C9 83.7(3) . . . .
C7 C6 N2 Cs1 -83.1(3) . . . .
C5 C6 N2 Cs1 95.6(3) . . . .
C12 C11 N3 C14 0.9(5) . . . .
C10 C11 N3 C14 177.7(4) . . . .
Cs1 C11 N3 C14 80.2(3) . . . .
C12 C11 N3 Cs1 -79.4(3) . . . .
C10 C11 N3 Cs1 97.4(3) . . . .
C13 C14 N3 C11 -0.5(5) . . . .
C15 C14 N3 C11 178.4(3) . . . .
Cs1 C14 N3 C11 -79.9(3) . . . .
C13 C14 N3 Cs1 79.4(3) . . . .
C15 C14 N3 Cs1 -101.7(3) . . . .
C18 C19 N4 C16 -1.3(5) . . . .
C20 C19 N4 C16 -178.5(4) . . . .
Cs1 C19 N4 C16 -88.3(3) . . . .
C18 C19 N4 Cs1 87.0(3) . . . .
C20 C19 N4 Cs1 -90.3(4) . . . .
C17 C16 N4 C19 0.5(5) . . . .
C15 C16 N4 C19 179.7(4) . . . .
Cs1 C16 N4 C19 89.2(3) . . . .
C17 C16 N4 Cs1 -88.7(3) . . . .
C15 C16 N4 Cs1 90.5(3) . . . .
O1 C31 N5 C30 6.0(7) . . . .
C32 C31 N5 C30 -172.4(4) . . . .
Cs1 C31 N5 C30 -26.2(5) 3 . . .
C29 C30 N5 C31 -66.6(5) . . . .
C35 C36 N6 C32 1.5(6) . . . .
C37 C36 N6 C32 -178.3(4) . . . .
C33 C32 N6 C36 -4.2(6) . . . .
C31 C32 N6 C36 174.1(4) . . . .
O2 C37 N7 C38 -6.5(7) . . . .
C36 C37 N7 C38 174.6(3) . . . .
C39 C38 N7 C37 72.5(5) . . . .
N5 C31 O1 Cs1 -87.7(6) . . . 3
C32 C31 O1 Cs1 90.7(5) . . . 3
